data_4507368
loop_
_publ_author_name
'Tong, Yi-Ping'
'Luo, Guo-Tian'
'Zhen, Jin'
'Shen, You'
'Liu, Hui-Ru'

_publ_section_title
;
 Structure-Directing Self-Assembly, Structures and Characterization of
 Four d0-Transition Metal Oxide/Fluoride Compounds Constructed with
 Imidazole/1-Methylimidazole/1-Vinylimidazole and Copper(II)/Zinc(II)
;
_journal_issue 2
_journal_name_full 'Crystal Growth &amp; Design'
_journal_page_first 446
_journal_paper_doi 10.1021/cg301612g
_journal_volume 13
_journal_year 2013
_chemical_formula_sum 'C8 H12 Cu N4 O6 V2'
_chemical_formula_weight 425.64
_chemical_name_systematic
; 
 ? 
;
_space_group_IT_number 14
_symmetry_cell_setting monoclinic
_symmetry_space_group_name_Hall '-P 2ybc'
_symmetry_space_group_name_H-M 'P 1 21/c 1'
_atom_sites_solution_hydrogens geom
_atom_sites_solution_primary direct
_atom_sites_solution_secondary difmap
_audit_creation_method SHELXL-97
_cell_angle_alpha 90.00
_cell_angle_beta 121.766(4)
_cell_angle_gamma 90.00
_cell_formula_units_Z 2
_cell_length_a 9.6731(8)
_cell_length_b 5.3414(5)
_cell_length_c 15.4107(10)
_cell_measurement_temperature 293(2)
_cell_volume 676.97(10)
_computing_structure_refinement 'SHELXL-97 (Sheldrick, 1997)'
_computing_structure_solution 'SHELXS-97 (Sheldrick, 1990)'
_diffrn_ambient_temperature 293(2)
_diffrn_measured_fraction_theta_full 0.982
_diffrn_measured_fraction_theta_max 0.982
_diffrn_measurement_device_type 'Bruker APEX area-detector diffractometer'
_diffrn_measurement_method '\f and \w scan'
_diffrn_radiation_monochromator graphite
_diffrn_radiation_source 'fine-focus sealed tube'
_diffrn_radiation_type MoK\a
_diffrn_radiation_wavelength 0.71073
_diffrn_reflns_av_R_equivalents 0.0213
_diffrn_reflns_av_sigmaI/netI 0.0226
_diffrn_reflns_limit_h_max 12
_diffrn_reflns_limit_h_min -12
_diffrn_reflns_limit_k_max 6
_diffrn_reflns_limit_k_min -6
_diffrn_reflns_limit_l_max 19
_diffrn_reflns_limit_l_min -19
_diffrn_reflns_number 4410
_diffrn_reflns_theta_full 27.00
_diffrn_reflns_theta_max 27.00
_diffrn_reflns_theta_min 2.48
_exptl_absorpt_coefficient_mu 2.940
_exptl_absorpt_correction_T_max 0.4394
_exptl_absorpt_correction_T_min 0.3386
_exptl_absorpt_correction_type multi-scan
_exptl_crystal_colour 'little green'
_exptl_crystal_density_diffrn 2.088
_exptl_crystal_density_method 'not measured'
_exptl_crystal_description block
_exptl_crystal_F_000 422
_exptl_crystal_size_max 0.38
_exptl_crystal_size_mid 0.32
_exptl_crystal_size_min 0.28
_refine_diff_density_max 0.364
_refine_diff_density_min -0.571
_refine_diff_density_rms 0.083
_refine_ls_extinction_method none
_refine_ls_goodness_of_fit_ref 1.084
_refine_ls_hydrogen_treatment constr
_refine_ls_matrix_type full
_refine_ls_number_parameters 98
_refine_ls_number_reflns 1449
_refine_ls_number_restraints 0
_refine_ls_restrained_S_all 1.084
_refine_ls_R_factor_all 0.0300
_refine_ls_R_factor_gt 0.0263
_refine_ls_shift/su_max 0.000
_refine_ls_shift/su_mean 0.000
_refine_ls_structure_factor_coef Fsqd
_refine_ls_weighting_details 'calc w=1/[\s^2^(Fo^2^)+(0.0382P)^2^+0.6637P] where P=(Fo^2^+2Fc^2^)/3'
_refine_ls_weighting_scheme calc
_refine_ls_wR_factor_gt 0.0753
_refine_ls_wR_factor_ref 0.0769
_reflns_number_gt 1306
_reflns_number_total 1449
_reflns_threshold_expression >2sigma(I)
_cod_data_source_file cg301612g_si_002.cif
_cod_data_source_block l1_0m
_cod_original_sg_symbol_Hall '-P 2ybc '
_cod_original_sg_symbol_H-M 'p 21/c'
_cod_database_code 4507368

loop_
_symmetry_equiv_pos_as_xyz
'x, y, z'
'-x, y+1/2, -z+1/2'
'-x, -y, -z'
'x, -y-1/2, z-1/2'

loop_
_atom_site_label
_atom_site_type_symbol
_atom_site_fract_x
_atom_site_fract_y
_atom_site_fract_z
_atom_site_U_iso_or_equiv
_atom_site_adp_type
_atom_site_occupancy
_atom_site_symmetry_multiplicity
_atom_site_calc_flag
_atom_site_refinement_flags
Cu1 Cu 0.0000 1.0000 0.0000 0.02167(15) Uani 1 2 d S
V1 V 0.38245(5) 0.95083(9) 0.22582(3) 0.02005(14) Uani 1 1 d .
O1 O 0.2238(2) 1.0179(4) 0.10897(14) 0.0291(5) Uani 1 1 d .
O2 O 0.5095(2) 0.7326(4) 0.21098(14) 0.0281(4) Uani 1 1 d .
O3 O 0.3226(3) 0.8267(4) 0.29572(16) 0.0386(5) Uani 1 1 d .
N1 N 0.0538(3) 0.7098(4) -0.05867(16) 0.0240(5) Uani 1 1 d .
N2 N 0.1904(3) 0.3986(5) -0.07288(17) 0.0269(5) Uani 1 1 d .
C1 C 0.1995(3) 0.6035(5) -0.0199(2) 0.0267(6) Uani 1 1 d .
H1 H 0.2949 0.6637 0.0365 0.032 Uiso 1 1 calc R
C2 C -0.0520(3) 0.5603(6) -0.1399(2) 0.0286(6) Uani 1 1 d .
H2 H -0.1633 0.5874 -0.1819 0.034 Uiso 1 1 calc R
C3 C 0.0304(3) 0.3685(6) -0.1493(2) 0.0311(6) Uani 1 1 d .
H3 H -0.0126 0.2415 -0.1978 0.037 Uiso 1 1 calc R
C4 C 0.3263(4) 0.2375(6) -0.0532(3) 0.0364(7) Uani 1 1 d .
H4A H 0.4104 0.2475 0.0176 0.055 Uiso 1 1 calc R
H4B H 0.3684 0.2916 -0.0943 0.055 Uiso 1 1 calc R
H4C H 0.2892 0.0676 -0.0701 0.055 Uiso 1 1 calc R

loop_
_atom_site_aniso_label
_atom_site_aniso_U_11
_atom_site_aniso_U_22
_atom_site_aniso_U_33
_atom_site_aniso_U_23
_atom_site_aniso_U_13
_atom_site_aniso_U_12
Cu1 0.0152(2) 0.0226(3) 0.0192(2) -0.00159(17) 0.00357(18) 0.00122(16)
V1 0.0146(2) 0.0183(3) 0.0191(2) -0.00163(16) 0.00326(18) -0.00152(16)
O1 0.0186(9) 0.0280(12) 0.0242(10) -0.0054(8) 0.0000(8) 0.0038(7)
O2 0.0232(9) 0.0215(10) 0.0303(10) 0.0031(8) 0.0076(8) 0.0067(8)
O3 0.0443(13) 0.0375(13) 0.0371(12) -0.0077(10) 0.0234(10) -0.0171(10)
N1 0.0208(11) 0.0239(12) 0.0227(11) -0.0031(9) 0.0083(9) -0.0014(9)
N2 0.0290(12) 0.0249(13) 0.0288(12) 0.0004(10) 0.0167(10) 0.0018(10)
C1 0.0238(13) 0.0261(15) 0.0260(13) -0.0028(11) 0.0103(11) -0.0021(11)
C2 0.0225(13) 0.0286(16) 0.0269(14) -0.0033(12) 0.0078(11) -0.0017(11)
C3 0.0309(15) 0.0291(16) 0.0311(14) -0.0092(12) 0.0148(13) -0.0083(12)
C4 0.0378(17) 0.0318(17) 0.0468(18) 0.0023(14) 0.0273(15) 0.0075(13)

loop_
_atom_type_symbol
_atom_type_description
_atom_type_scat_dispersion_real
_atom_type_scat_dispersion_imag
_atom_type_scat_source
C C 0.0033 0.0016 'International Tables Vol C Tables 4.2.6.8 and 6.1.1.4'
H H 0.0000 0.0000 'International Tables Vol C Tables 4.2.6.8 and 6.1.1.4'
Cu Cu 0.3201 1.2651 'International Tables Vol C Tables 4.2.6.8 and 6.1.1.4'
N N 0.0061 0.0033 'International Tables Vol C Tables 4.2.6.8 and 6.1.1.4'
O O 0.0106 0.0060 'International Tables Vol C Tables 4.2.6.8 and 6.1.1.4'
V V 0.3005 0.5294 'International Tables Vol C Tables 4.2.6.8 and 6.1.1.4'

loop_
_geom_angle_atom_site_label_1
_geom_angle_atom_site_label_2
_geom_angle_atom_site_label_3
_geom_angle
_geom_angle_site_symmetry_1
_geom_angle_site_symmetry_3
O1 Cu1 O1 180.0 3_575 .
O1 Cu1 N1 89.54(8) 3_575 3_575
O1 Cu1 N1 90.46(8) . 3_575
O1 Cu1 N1 90.46(8) 3_575 .
O1 Cu1 N1 89.54(8) . .
N1 Cu1 N1 180.00(11) 3_575 .
O3 V1 O1 110.97(11) . .
O3 V1 O2 109.25(11) . .
O1 V1 O2 107.62(9) . .
O3 V1 O2 107.07(10) . 2_655
O1 V1 O2 110.17(9) . 2_655
O2 V1 O2 111.78(4) . 2_655
V1 O1 Cu1 154.25(14) . .
V1 O2 V1 135.77(12) . 2_645
C1 N1 C2 105.4(2) . .
C1 N1 Cu1 126.38(18) . .
C2 N1 Cu1 127.91(18) . .
C1 N2 C3 107.5(2) . .
C1 N2 C4 126.2(2) . .
C3 N2 C4 126.3(2) . .
N1 C1 N2 111.0(2) . .
N1 C1 H1 124.5 . .
N2 C1 H1 124.5 . .
C3 C2 N1 109.8(2) . .
C3 C2 H2 125.1 . .
N1 C2 H2 125.1 . .
C2 C3 N2 106.3(2) . .
C2 C3 H3 126.8 . .
N2 C3 H3 126.8 . .
N2 C4 H4A 109.5 . .
N2 C4 H4B 109.5 . .
H4A C4 H4B 109.5 . .
N2 C4 H4C 109.5 . .
H4A C4 H4C 109.5 . .
H4B C4 H4C 109.5 . .

loop_
_geom_bond_atom_site_label_1
_geom_bond_atom_site_label_2
_geom_bond_distance
_geom_bond_site_symmetry_2
Cu1 O1 1.9205(18) 3_575
Cu1 O1 1.9205(18) .
Cu1 N1 1.997(2) 3_575
Cu1 N1 1.997(2) .
V1 O3 1.610(2) .
V1 O1 1.6781(18) .
V1 O2 1.7938(19) .
V1 O2 1.7984(19) 2_655
O2 V1 1.7984(19) 2_645
N1 C1 1.334(3) .
N1 C2 1.379(3) .
N2 C1 1.341(4) .
N2 C3 1.374(3) .
N2 C4 1.464(3) .
C1 H1 0.9300 .
C2 C3 1.352(4) .
C2 H2 0.9300 .
C3 H3 0.9300 .
C4 H4A 0.9600 .
C4 H4B 0.9600 .
C4 H4C 0.9600 .

loop_
_geom_hbond_atom_site_label_D
_geom_hbond_atom_site_label_H
_geom_hbond_atom_site_label_A
_geom_hbond_distance_DH
_geom_hbond_distance_HA
_geom_hbond_distance_DA
_geom_hbond_angle_DHA
_geom_hbond_site_symmetry_A
C1 H1 O2 0.93 2.41 3.300(3) 160.8 .
C1 H1 O1 0.93 2.47 2.899(3) 108.2 .
C2 H2 O1 0.93 2.60 2.983(3) 105.5 3_575
C3 H3 O3 0.93 2.58 3.118(3) 117.6 3_565
C4 H4B O3 0.96 2.54 3.279(4) 134.2 4_575

loop_
_geom_torsion_atom_site_label_1
_geom_torsion_atom_site_label_2
_geom_torsion_atom_site_label_3
_geom_torsion_atom_site_label_4
_geom_torsion
_geom_torsion_site_symmetry_1
_geom_torsion_site_symmetry_4
O3 V1 O1 Cu1 -13.2(3) . .
O2 V1 O1 Cu1 106.3(3) . .
O2 V1 O1 Cu1 -131.6(3) 2_655 .
O1 Cu1 O1 V1 0(100) 3_575 .
N1 Cu1 O1 V1 87.6(3) 3_575 .
N1 Cu1 O1 V1 -92.4(3) . .
O3 V1 O2 V1 -16.28(19) . 2_645
O1 V1 O2 V1 -136.86(15) . 2_645
O2 V1 O2 V1 102.04(19) 2_655 2_645
O1 Cu1 N1 C1 -178.9(2) 3_575 .
O1 Cu1 N1 C1 1.1(2) . .
N1 Cu1 N1 C1 40(100) 3_575 .
O1 Cu1 N1 C2 -6.7(2) 3_575 .
O1 Cu1 N1 C2 173.3(2) . .
N1 Cu1 N1 C2 -148(100) 3_575 .
C2 N1 C1 N2 0.6(3) . .
Cu1 N1 C1 N2 174.20(18) . .
C3 N2 C1 N1 -0.7(3) . .
C4 N2 C1 N1 179.0(2) . .
C1 N1 C2 C3 -0.3(3) . .
Cu1 N1 C2 C3 -173.8(2) . .
N1 C2 C3 N2 -0.1(3) . .
C1 N2 C3 C2 0.5(3) . .
C4 N2 C3 C2 -179.2(3) . .
